data_4084137
loop_
_publ_author_name
'Chen, Tao'
'Li, Huaifeng'
'Qu, Shuanglin'
'Zheng, Bin'
'He, Lipeng'
'Lai, Zhiping'
'Wang, Zhi-Xiang'
'Huang, Kuo-Wei'

_publ_section_title
;
 Hydrogenation of Esters Catalyzed by Ruthenium PN3-Pincer Complexes
 Containing an Aminophosphine Arm
;
_journal_issue 15
_journal_name_full Organometallics
_journal_page_first 4152
_journal_paper_doi 10.1021/om500549t
_journal_volume 33
_journal_year 2014
_chemical_formula_moiety 'C17 H27 Cl N3 O2 P Ru1'
_chemical_formula_sum 'C17 H27 Cl N3 O2 P Ru'
_chemical_formula_weight 472.91
_chemical_name_systematic
;
 ?
;
_space_group_IT_number 2
_symmetry_cell_setting triclinic
_symmetry_space_group_name_Hall '-P 1'
_symmetry_space_group_name_H-M 'P -1'
_atom_sites_solution_hydrogens geom
_atom_sites_solution_primary direct
_atom_sites_solution_secondary difmap
_audit_creation_method SHELXL-97
_cell_angle_alpha 102.266(7)
_cell_angle_beta 96.939(7)
_cell_angle_gamma 90.800(6)
_cell_formula_units_Z 2
_cell_length_a 7.7323(7)
_cell_length_b 7.9990(6)
_cell_length_c 16.7145(14)
_cell_measurement_reflns_used 3780
_cell_measurement_temperature 293(2)
_cell_measurement_theta_max 27.1
_cell_measurement_theta_min 3.4
_cell_volume 1001.97(15)
_computing_cell_refinement 'SAINT (Bruker, 2002)'
_computing_data_collection 'SMART (Bruker, 2002)'
_computing_data_reduction SAINT
_computing_molecular_graphics 'Ortep-3 for Windows (Farrugia, 1997)'
_computing_publication_material 'WinGX (Farrugia, 1999)'
_computing_structure_refinement 'SHELXL-97 (Sheldrick, 1997)'
_computing_structure_solution 'SHELXS-97 (Sheldrick, 1997)'
_diffrn_ambient_temperature 293(2)
_diffrn_measured_fraction_theta_full 1.000
_diffrn_measured_fraction_theta_max 1.000
_diffrn_measurement_device_type 'Bruker SMART area-detector diffractometer'
_diffrn_measurement_method '\f and \w scan'
_diffrn_radiation_monochromator graphite
_diffrn_radiation_source 'fine-focus sealed tube'
_diffrn_radiation_type MoK\a
_diffrn_radiation_wavelength 0.71073
_diffrn_reflns_av_R_equivalents 0.0505
_diffrn_reflns_av_sigmaI/netI 0.0478
_diffrn_reflns_limit_h_max 9
_diffrn_reflns_limit_h_min -9
_diffrn_reflns_limit_k_max 10
_diffrn_reflns_limit_k_min -10
_diffrn_reflns_limit_l_max 21
_diffrn_reflns_limit_l_min -20
_diffrn_reflns_number 13011
_diffrn_reflns_theta_full 27.15
_diffrn_reflns_theta_max 27.1
_diffrn_reflns_theta_min 3.4
_diffrn_standards_number 0
_exptl_absorpt_coefficient_mu 1.011
_exptl_absorpt_correction_T_max 0.872
_exptl_absorpt_correction_T_min 0.849
_exptl_absorpt_correction_type multi-scan
_exptl_absorpt_process_details 'SADABS (Bruker, 2002)'
_exptl_crystal_colour 'light violet'
_exptl_crystal_density_diffrn 1.567
_exptl_crystal_density_method 'not measured'
_exptl_crystal_description brick
_exptl_crystal_F_000 763
_exptl_crystal_size_max 0.2
_exptl_crystal_size_mid 0.1
_exptl_crystal_size_min 0.1
_refine_diff_density_max 1.510
_refine_diff_density_min -0.607
_refine_diff_density_rms 0.130
_refine_ls_extinction_method none
_refine_ls_goodness_of_fit_ref 1.286
_refine_ls_hydrogen_treatment mixed
_refine_ls_matrix_type full
_refine_ls_number_parameters 230
_refine_ls_number_reflns 3780
_refine_ls_number_restraints 1
_refine_ls_restrained_S_all 1.286
_refine_ls_R_factor_all 0.0597
_refine_ls_R_factor_gt 0.0522
_refine_ls_shift/su_max <0.001
_refine_ls_shift/su_mean <0.001
_refine_ls_structure_factor_coef Fsqd
_refine_ls_weighting_details 'calc w=1/[\s^2^(Fo^2^)+(0.0000P)^2^+7.1547P] where P=(Fo^2^+2Fc^2^)/3'
_refine_ls_weighting_scheme calc
_refine_ls_wR_factor_gt 0.1249
_refine_ls_wR_factor_ref 0.1281
_reflns_number_gt 3388
_reflns_number_total 3780
_reflns_threshold_expression >2\s(I)
_cod_data_source_file om500549t_si_001.cif
_cod_data_source_block chentao_11_sep_2011
_cod_depositor_comments 'Adding full bibliography for 4084137.cif.'
_cod_original_cell_volume 1001.97(14)
_cod_original_formula_sum 'C17 H27 Cl N3 O2 P Ru1'
_cod_database_code 4084137

loop_
_symmetry_equiv_pos_as_xyz
'x, y, z'
'-x, -y, -z'

loop_
_atom_site_label
_atom_site_type_symbol
_atom_site_fract_x
_atom_site_fract_y
_atom_site_fract_z
_atom_site_U_iso_or_equiv
_atom_site_adp_type
_atom_site_occupancy
_atom_site_symmetry_multiplicity
_atom_site_calc_flag
_atom_site_refinement_flags
N2 N -0.0345(6) 0.5319(6) 0.3451(3) 0.0210(11) Uani 1 1 d .
O1 O 0.2978(7) 0.8565(7) 0.4367(3) 0.0444(13) Uani 1 1 d .
N1 N -0.2655(6) 0.3509(7) 0.2809(3) 0.0221(11) Uani 1 1 d .
H1 H -0.3720 0.3151 0.2776 0.027 Uiso 1 1 calc R
N3 N 0.2429(7) 0.6748(7) 0.3120(4) 0.0283(12) Uani 1 1 d .
O2 O 0.1889(7) 0.4315(9) 0.0693(3) 0.0560(16) Uani 1 1 d .
C9 C -0.1935(7) 0.4674(8) 0.3487(4) 0.0214(13) Uani 1 1 d .
C8 C -0.0515(9) 0.0560(9) 0.3041(5) 0.0359(16) Uani 1 1 d .
H8A H -0.1444 0.0984 0.3351 0.054 Uiso 1 1 calc R
H8B H 0.0498 0.1315 0.3226 0.054 Uiso 1 1 calc R
H8C H -0.0242 -0.0563 0.3123 0.054 Uiso 1 1 calc R
C10 C 0.0404(8) 0.6621(8) 0.4071(4) 0.0257(14) Uani 1 1 d .
C5 C -0.1080(8) 0.0473(8) 0.2123(4) 0.0268(14) Uani 1 1 d .
C13 C 0.1595(8) 0.4365(10) 0.1351(5) 0.0340(16) Uani 1 1 d .
C11 C 0.2002(8) 0.7297(8) 0.3842(4) 0.0281(15) Uani 1 1 d .
C3 C -0.4817(9) 0.1915(9) 0.1054(4) 0.0351(16) Uani 1 1 d .
H3A H -0.5329 0.2466 0.1532 0.053 Uiso 1 1 calc R
H3B H -0.4689 0.0725 0.1058 0.053 Uiso 1 1 calc R
H3C H -0.5557 0.2022 0.0564 0.053 Uiso 1 1 calc R
C1 C -0.3014(8) 0.2769(8) 0.1065(4) 0.0262(14) Uani 1 1 d .
C12 C 0.4022(9) 0.7734(9) 0.3068(5) 0.0409(18) Uani 1 1 d .
H12A H 0.3847 0.8325 0.2617 0.049 Uiso 1 1 calc R
H12B H 0.4996 0.6991 0.2990 0.049 Uiso 1 1 calc R
C6 C -0.2680(10) -0.0765(9) 0.1865(6) 0.046(2) Uani 1 1 d .
H6A H -0.3079 -0.0851 0.1291 0.069 Uiso 1 1 calc R
H6B H -0.3592 -0.0345 0.2187 0.069 Uiso 1 1 calc R
H6C H -0.2370 -0.1874 0.1956 0.069 Uiso 1 1 calc R
C7 C 0.0407(9) -0.0213(9) 0.1628(5) 0.0397(18) Uani 1 1 d .
H7A H 0.0055 -0.0265 0.1052 0.060 Uiso 1 1 calc R
H7B H 0.0672 -0.1339 0.1709 0.060 Uiso 1 1 calc R
H7C H 0.1424 0.0536 0.1813 0.060 Uiso 1 1 calc R
C4 C -0.2203(10) 0.1888(10) 0.0299(4) 0.0384(17) Uani 1 1 d .
H4A H -0.1079 0.2418 0.0304 0.058 Uiso 1 1 calc R
H4B H -0.2946 0.1997 -0.0189 0.058 Uiso 1 1 calc R
H4C H -0.2076 0.0697 0.0302 0.058 Uiso 1 1 calc R
C14 C -0.0363(10) 0.7251(9) 0.4765(4) 0.0354(16) Uani 1 1 d .
H14 H 0.0167 0.8140 0.5178 0.043 Uiso 1 1 calc R
C2 C -0.3313(10) 0.4662(9) 0.1033(4) 0.0372(17) Uani 1 1 d .
H2A H -0.3822 0.5214 0.1512 0.056 Uiso 1 1 calc R
H2B H -0.4086 0.4716 0.0545 0.056 Uiso 1 1 calc R
H2C H -0.2218 0.5232 0.1022 0.056 Uiso 1 1 calc R
C16 C -0.2762(9) 0.5267(9) 0.4197(4) 0.0286(14) Uani 1 1 d .
H16 H -0.3854 0.4808 0.4234 0.034 Uiso 1 1 calc R
C15 C -0.1968(10) 0.6509(9) 0.4828(4) 0.0363(17) Uani 1 1 d .
H15 H -0.2500 0.6862 0.5303 0.044 Uiso 1 1 calc R
C17 C 0.4339(10) 0.9002(10) 0.3894(5) 0.047(2) Uani 1 1 d .
H17A H 0.5490 0.8885 0.4175 0.057 Uiso 1 1 calc R
H17B H 0.4241 1.0168 0.3819 0.057 Uiso 1 1 calc R
H1A H -0.047(6) 0.575(7) 0.213(4) 0.04(2) Uiso 1 1 d D
Ru1 Ru 0.08606(6) 0.46372(6) 0.23846(3) 0.02048(16) Uani 1 1 d D
P1 P -0.14467(19) 0.27412(19) 0.20126(9) 0.0189(3) Uani 1 1 d .
Cl1 Cl 0.32853(19) 0.2986(2) 0.30888(10) 0.0289(4) Uani 1 1 d .

loop_
_atom_site_aniso_label
_atom_site_aniso_U_11
_atom_site_aniso_U_22
_atom_site_aniso_U_33
_atom_site_aniso_U_23
_atom_site_aniso_U_13
_atom_site_aniso_U_12
N2 0.021(3) 0.021(3) 0.019(3) 0.001(2) 0.000(2) -0.001(2)
O1 0.043(3) 0.036(3) 0.048(3) 0.004(2) -0.012(3) -0.014(2)
N1 0.015(2) 0.029(3) 0.021(3) 0.002(2) 0.007(2) -0.002(2)
N3 0.023(3) 0.026(3) 0.037(3) 0.013(3) -0.002(2) -0.002(2)
O2 0.044(3) 0.098(5) 0.036(3) 0.031(3) 0.018(3) 0.011(3)
C9 0.018(3) 0.023(3) 0.024(3) 0.006(3) 0.002(2) 0.005(2)
C8 0.035(4) 0.030(4) 0.048(4) 0.020(3) 0.011(3) 0.003(3)
C10 0.027(3) 0.021(3) 0.026(3) 0.003(3) -0.004(3) 0.000(3)
C5 0.028(3) 0.017(3) 0.036(4) 0.005(3) 0.009(3) 0.000(3)
C13 0.021(3) 0.049(5) 0.040(4) 0.022(3) 0.007(3) 0.005(3)
C11 0.028(3) 0.018(3) 0.035(4) 0.006(3) -0.009(3) -0.002(3)
C3 0.027(3) 0.039(4) 0.034(4) -0.001(3) -0.001(3) -0.003(3)
C1 0.028(3) 0.027(3) 0.021(3) 0.000(3) -0.002(3) -0.001(3)
C12 0.029(4) 0.034(4) 0.059(5) 0.016(4) -0.004(3) -0.014(3)
C6 0.047(5) 0.023(4) 0.067(6) 0.011(4) -0.001(4) -0.007(3)
C7 0.039(4) 0.027(4) 0.051(5) 0.000(3) 0.013(4) 0.012(3)
C4 0.042(4) 0.050(5) 0.020(3) -0.001(3) 0.006(3) -0.005(3)
C14 0.046(4) 0.027(4) 0.027(4) -0.005(3) -0.005(3) 0.004(3)
C2 0.043(4) 0.033(4) 0.032(4) 0.008(3) -0.012(3) -0.001(3)
C16 0.027(3) 0.035(4) 0.026(3) 0.008(3) 0.009(3) 0.005(3)
C15 0.049(4) 0.036(4) 0.022(3) 0.000(3) 0.007(3) 0.008(3)
C17 0.030(4) 0.036(4) 0.071(6) 0.011(4) -0.012(4) -0.011(3)
Ru1 0.0170(2) 0.0217(3) 0.0238(3) 0.0069(2) 0.00336(19) -0.00071(18)
P1 0.0188(7) 0.0182(8) 0.0196(8) 0.0023(6) 0.0049(6) -0.0003(6)
Cl1 0.0189(7) 0.0392(9) 0.0325(9) 0.0148(7) 0.0052(6) 0.0025(6)

loop_
_atom_type_symbol
_atom_type_description
_atom_type_scat_dispersion_real
_atom_type_scat_dispersion_imag
_atom_type_scat_source
C C 0.0030 0.0020 'International Tables Vol C Tables 4.2.6.8 and 6.1.1.4'
H H 0.0000 0.0000 'International Tables Vol C Tables 4.2.6.8 and 6.1.1.4'
Cl Cl 0.1480 0.1590 'International Tables Vol C Tables 4.2.6.8 and 6.1.1.4'
N N 0.0060 0.0030 'International Tables Vol C Tables 4.2.6.8 and 6.1.1.4'
O O 0.0110 0.0060 'International Tables Vol C Tables 4.2.6.8 and 6.1.1.4'
P P 0.1020 0.0940 'International Tables Vol C Tables 4.2.6.8 and 6.1.1.4'
Ru Ru -1.2590 0.8360 'International Tables Vol C Tables 4.2.6.8 and 6.1.1.4'

loop_
_geom_angle_atom_site_label_1
_geom_angle_atom_site_label_2
_geom_angle_atom_site_label_3
_geom_angle
C9 N2 C10 120.0(5)
C9 N2 Ru1 120.9(4)
C10 N2 Ru1 118.5(4)
C11 O1 C17 104.8(6)
C9 N1 P1 120.6(4)
C11 N3 C12 106.8(6)
C11 N3 Ru1 115.0(4)
C12 N3 Ru1 138.0(5)
N2 C9 N1 116.1(5)
N2 C9 C16 119.1(6)
N1 C9 C16 124.8(6)
N2 C10 C14 122.7(6)
N2 C10 C11 110.4(6)
C14 C10 C11 126.7(6)
C8 C5 C6 106.9(6)
C8 C5 C7 109.4(6)
C6 C5 C7 109.9(6)
C8 C5 P1 106.5(4)
C6 C5 P1 115.7(5)
C7 C5 P1 108.2(5)
O2 C13 Ru1 172.0(6)
N3 C11 O1 119.2(6)
N3 C11 C10 119.9(6)
O1 C11 C10 120.8(6)
C4 C1 C3 109.3(5)
C4 C1 C2 109.4(6)
C3 C1 C2 106.9(6)
C4 C1 P1 109.1(5)
C3 C1 P1 114.3(5)
C2 C1 P1 107.6(4)
N3 C12 C17 104.1(6)
C10 C14 C15 117.5(6)
C15 C16 C9 120.4(6)
C16 C15 C14 120.2(6)
O1 C17 C12 105.0(6)
C13 Ru1 N2 167.3(2)
C13 Ru1 N3 104.2(3)
N2 Ru1 N3 75.8(2)
C13 Ru1 P1 97.1(2)
N2 Ru1 P1 81.69(14)
N3 Ru1 P1 157.26(16)
C13 Ru1 Cl1 99.3(2)
N2 Ru1 Cl1 93.26(14)
N3 Ru1 Cl1 80.28(14)
P1 Ru1 Cl1 104.35(6)
N1 P1 C1 103.1(3)
N1 P1 C5 102.3(3)
C1 P1 C5 110.4(3)
N1 P1 Ru1 99.24(18)
C1 P1 Ru1 120.3(2)
C5 P1 Ru1 117.5(2)

loop_
_geom_bond_atom_site_label_1
_geom_bond_atom_site_label_2
_geom_bond_distance
N2 C9 1.339(8)
N2 C10 1.369(8)
N2 Ru1 2.085(5)
O1 C11 1.345(8)
O1 C17 1.470(10)
N1 C9 1.358(8)
N1 P1 1.730(5)
N3 C11 1.279(9)
N3 C12 1.475(8)
N3 Ru1 2.129(5)
O2 C13 1.143(8)
C9 C16 1.413(9)
C8 C5 1.531(10)
C10 C14 1.371(10)
C10 C11 1.465(9)
C5 C6 1.534(9)
C5 C7 1.537(9)
C5 P1 1.884(6)
C13 Ru1 1.853(7)
C3 C1 1.540(9)
C1 C4 1.533(9)
C1 C2 1.547(9)
C1 P1 1.879(6)
C12 C17 1.520(11)
C14 C15 1.393(10)
C16 C15 1.363(10)
Ru1 P1 2.2639(16)
Ru1 Cl1 2.6155(16)

loop_
_geom_torsion_atom_site_label_1
_geom_torsion_atom_site_label_2
_geom_torsion_atom_site_label_3
_geom_torsion_atom_site_label_4
_geom_torsion
C10 N2 C9 N1 173.6(5)
Ru1 N2 C9 N1 3.0(7)
C10 N2 C9 C16 -4.6(8)
Ru1 N2 C9 C16 -175.2(4)
P1 N1 C9 N2 7.6(7)
P1 N1 C9 C16 -174.4(5)
C9 N2 C10 C14 3.7(9)
Ru1 N2 C10 C14 174.6(5)
C9 N2 C10 C11 -171.2(5)
Ru1 N2 C10 C11 -0.3(7)
C12 N3 C11 O1 0.8(8)
Ru1 N3 C11 O1 176.4(4)
C12 N3 C11 C10 176.9(6)
Ru1 N3 C11 C10 -7.5(8)
C17 O1 C11 N3 1.6(8)
C17 O1 C11 C10 -174.5(6)
N2 C10 C11 N3 5.3(8)
C14 C10 C11 N3 -169.4(6)
N2 C10 C11 O1 -178.7(5)
C14 C10 C11 O1 6.7(10)
C11 N3 C12 C17 -2.7(7)
Ru1 N3 C12 C17 -176.7(5)
N2 C10 C14 C15 0.3(10)
C11 C10 C14 C15 174.4(6)
N2 C9 C16 C15 1.6(9)
N1 C9 C16 C15 -176.4(6)
C9 C16 C15 C14 2.5(10)
C10 C14 C15 C16 -3.3(10)
C11 O1 C17 C12 -3.1(7)
N3 C12 C17 O1 3.6(8)
O2 C13 Ru1 N2 -6(6)
O2 C13 Ru1 N3 -94(5)
O2 C13 Ru1 P1 78(5)
O2 C13 Ru1 Cl1 -177(5)
C9 N2 Ru1 C13 76.7(13)
C10 N2 Ru1 C13 -94.0(13)
C9 N2 Ru1 N3 168.3(5)
C10 N2 Ru1 N3 -2.5(4)
C9 N2 Ru1 P1 -8.6(4)
C10 N2 Ru1 P1 -179.3(4)
C9 N2 Ru1 Cl1 -112.6(4)
C10 N2 Ru1 Cl1 76.6(4)
C11 N3 Ru1 C13 172.2(5)
C12 N3 Ru1 C13 -14.2(7)
C11 N3 Ru1 N2 5.3(4)
C12 N3 Ru1 N2 179.0(7)
C11 N3 Ru1 P1 13.4(7)
C12 N3 Ru1 P1 -173.0(5)
C11 N3 Ru1 Cl1 -90.6(4)
C12 N3 Ru1 Cl1 83.1(7)
C9 N1 P1 C1 -136.7(5)
C9 N1 P1 C5 108.6(5)
C9 N1 P1 Ru1 -12.4(5)
C4 C1 P1 N1 -172.4(5)
C3 C1 P1 N1 -49.7(5)
C2 C1 P1 N1 68.9(5)
C4 C1 P1 C5 -63.7(5)
C3 C1 P1 C5 59.0(5)
C2 C1 P1 C5 177.6(4)
C4 C1 P1 Ru1 78.5(5)
C3 C1 P1 Ru1 -158.8(4)
C2 C1 P1 Ru1 -40.2(5)
C8 C5 P1 N1 -46.1(5)
C6 C5 P1 N1 72.5(6)
C7 C5 P1 N1 -163.7(5)
C8 C5 P1 C1 -155.4(4)
C6 C5 P1 C1 -36.8(6)
C7 C5 P1 C1 87.1(5)
C8 C5 P1 Ru1 61.3(5)
C6 C5 P1 Ru1 179.9(5)
C7 C5 P1 Ru1 -56.3(5)
C13 Ru1 P1 N1 -157.8(3)
N2 Ru1 P1 N1 9.4(2)
N3 Ru1 P1 N1 1.5(4)
Cl1 Ru1 P1 N1 100.63(19)
C13 Ru1 P1 C1 -46.6(3)
N2 Ru1 P1 C1 120.6(3)
N3 Ru1 P1 C1 112.6(4)
Cl1 Ru1 P1 C1 -148.2(2)
C13 Ru1 P1 C5 93.0(3)
N2 Ru1 P1 C5 -99.8(3)
N3 Ru1 P1 C5 -107.8(4)
Cl1 Ru1 P1 C5 -8.6(2)
